data_7251797
loop_
_publ_author_name
'Wang, Qi'
'Li, Haoran'
'Jin, Xinuo'
'Gao, Wendi'
'Peng, Hui'
'Cai, Yuqing'
'Zi, Wenwen'
'Yin, Wenyu'
'Hou, Jinle'
'Sun, Di'

_publ_section_title
;
 A family of 2,8-quinolinediol-functionalized titanium-oxo clusters with
 tunable photoelectric properties
;
_journal_issue 15
_journal_name_full CrystEngComm
_journal_page_first 2373
_journal_page_last 2381
_journal_paper_doi 10.1039/D6CE00092D
_journal_volume 28
_journal_year 2026
_chemical_formula_moiety 'C48 H48 N8 O16 Ti4'
_chemical_formula_sum 'C48 H48 N8 O16 Ti4'
_chemical_formula_weight 1184.54
_space_group_crystal_system monoclinic
_space_group_IT_number 14
_space_group_name_Hall '-P 2yn'
_space_group_name_H-M_alt 'P 1 21/n 1'
_atom_sites_solution_hydrogens geom
_atom_sites_solution_primary dual
_audit_creation_date 2024-11-22
_audit_creation_method
;
Olex2 1.3
(compiled 2020.11.12 svn.r5f609507 for OlexSys, GUI svn.r6408)
;
_audit_update_record
;
2026-01-30 deposited with the CCDC.	2026-03-13 downloaded from the CCDC.
;
_cell_angle_alpha 90
_cell_angle_beta 106.976(3)
_cell_angle_gamma 90
_cell_formula_units_Z 4
_cell_length_a 12.1789(9)
_cell_length_b 34.017(2)
_cell_length_c 13.7034(9)
_cell_measurement_reflns_used 5277
_cell_measurement_temperature 173.00
_cell_measurement_theta_max 65.561
_cell_measurement_theta_min 3.614
_cell_volume 5429.8(6)
_computing_cell_refinement 'SAINT V8.40B (?, 2016)'
_computing_data_reduction 'SAINT V8.40B (?, 2016)'
_computing_molecular_graphics 'Olex2 1.3 (Dolomanov et al., 2009)'
_computing_publication_material 'Olex2 1.3 (Dolomanov et al., 2009)'
_computing_structure_refinement 'SHELXL 2018/3 (Sheldrick, 2015)'
_computing_structure_solution 'SHELXT 2018/2 (Sheldrick, 2018)'
_diffrn_ambient_temperature 173.00
_diffrn_measured_fraction_theta_full 0.990
_diffrn_measured_fraction_theta_max 0.990
_diffrn_measurement_device_type 'Bruker D8 Venture Photo'
_diffrn_radiation_type CuK\a
_diffrn_radiation_wavelength 1.54178
_diffrn_reflns_av_R_equivalents 0.1094
_diffrn_reflns_av_unetI/netI 0.1016
_diffrn_reflns_Laue_measured_fraction_full 0.990
_diffrn_reflns_Laue_measured_fraction_max 0.990
_diffrn_reflns_limit_h_max 14
_diffrn_reflns_limit_h_min -13
_diffrn_reflns_limit_k_max 40
_diffrn_reflns_limit_k_min -39
_diffrn_reflns_limit_l_max 16
_diffrn_reflns_limit_l_min -16
_diffrn_reflns_number 34521
_diffrn_reflns_point_group_measured_fraction_full 0.990
_diffrn_reflns_point_group_measured_fraction_max 0.990
_diffrn_reflns_theta_full 66.573
_diffrn_reflns_theta_max 66.573
_diffrn_reflns_theta_min 2.598
_diffrn_source_current 1.1
_diffrn_source_power 0.055
_diffrn_source_voltage 50.0
_exptl_absorpt_coefficient_mu 5.466
_exptl_absorpt_correction_T_max 0.1643
_exptl_absorpt_correction_T_min 0.0525
_exptl_absorpt_correction_type multi-scan
_exptl_absorpt_process_details
;
SADABS-2016/2 (Bruker,2016/2) was used for absorption correction.
wR2(int) was 0.1367 before and 0.1019 after correction.
The Ratio of minimum to maximum transmission is 0.3195.
The \l/2 correction factor is Not present.
;
_exptl_crystal_colour 'clear light red'
_exptl_crystal_colour_lustre clear
_exptl_crystal_colour_modifier light
_exptl_crystal_colour_primary red
_exptl_crystal_density_diffrn 1.449
_exptl_crystal_description block
_exptl_crystal_F_000 2432
_exptl_crystal_size_max 0.15
_exptl_crystal_size_mid 0.12
_exptl_crystal_size_min 0.1
_refine_diff_density_max 0.528
_refine_diff_density_min -0.407
_refine_diff_density_rms 0.082
_refine_ls_extinction_method none
_refine_ls_goodness_of_fit_ref 1.026
_refine_ls_hydrogen_treatment constr
_refine_ls_matrix_type full
_refine_ls_number_parameters 693
_refine_ls_number_reflns 9508
_refine_ls_number_restraints 0
_refine_ls_restrained_S_all 1.026
_refine_ls_R_factor_all 0.0811
_refine_ls_R_factor_gt 0.0587
_refine_ls_shift/su_max 0.001
_refine_ls_shift/su_mean 0.000
_refine_ls_structure_factor_coef Fsqd
_refine_ls_weighting_details 'w=1/[\s^2^(Fo^2^)+(0.0838P)^2^] where P=(Fo^2^+2Fc^2^)/3'
_refine_ls_weighting_scheme calc
_refine_ls_wR_factor_gt 0.1533
_refine_ls_wR_factor_ref 0.1703
_reflns_Friedel_coverage 0.000
_reflns_number_gt 6903
_reflns_number_total 9508
_reflns_threshold_expression 'I > 2\s(I)'
_cod_data_source_file d6ce00092d2.cif
_cod_data_source_block Ti4
_cod_depositor_comments 'Adding full bibliography for 7251797--7251799.cif.'
_cod_database_code 7251797
_shelx_shelxl_version_number 2018/3
_shelx_space_group_comment
;
The symmetry employed for this shelxl refinement is uniquely defined
by the following loop, which should always be used as a source of
symmetry information in preference to the above space-group names.
They are only intended as comments.
;
_shelx_estimated_absorpt_t_max 0.611
_shelx_estimated_absorpt_t_min 0.494
_olex2_refinement_description
;
1. Fixed Uiso
 At 1.2 times of:
  All C(H) groups
 At 1.5 times of:
  All C(H,H,H) groups
2.a Aromatic/amide H refined with riding coordinates:
 C2(H2), C3(H3), C4(H4), C7(H7), C8(H8), C11(H11), C12(H12), C16(H16),
 C17(H17), C18(H18), C20(H20), C21(H21), C22(H22), C26(H26), C27(H27), C29(H29),
  C30(H30), C34(H34), C35(H35), C36(H36), C37(H37), C40(H40), C43(H43), C46(H46)
2.b Idealised Me refined as rotating group:
 C38(H38A,H38B,H38C), C39(H39A,H39B,H39C), C41(H41A,H41B,H41C), C42(H42A,H42B,
 H42C), C44(H44A,H44B,H44C), C45(H45A,H45B,H45C), C47(H47A,H47B,H47C), C48(H48A,
 H48B,H48C)
;
_smtbx_masks_void_probe_radius 1.2
_smtbx_masks_void_truncation_radius 1.2
_olex2_submission_special_instructions 'No special instructions were received'

loop_
_space_group_symop_operation_xyz
'x, y, z'
'-x+1/2, y+1/2, -z+1/2'
'-x, -y, -z'
'x-1/2, -y-1/2, z-1/2'

loop_
_atom_site_label
_atom_site_type_symbol
_atom_site_fract_x
_atom_site_fract_y
_atom_site_fract_z
_atom_site_U_iso_or_equiv
_atom_site_adp_type
_atom_site_occupancy
_atom_site_site_symmetry_order
_atom_site_calc_flag
_atom_site_refinement_flags_posn
_atom_site_refinement_flags_adp
_atom_site_refinement_flags_occupancy
_atom_site_disorder_assembly
_atom_site_disorder_group
Ti1 Ti 0.75570(6) 0.37014(2) 0.48611(5) 0.03608(19) Uani 1 1 d . . . . .
Ti2 Ti 0.51504(6) 0.31773(2) 0.35418(5) 0.03716(19) Uani 1 1 d . . . . .
Ti3 Ti 0.39670(6) 0.40118(2) 0.22208(5) 0.03530(19) Uani 1 1 d . . . . .
Ti4 Ti 0.63445(6) 0.45362(2) 0.34965(5) 0.03467(19) Uani 1 1 d . . . . .
O1 O 0.2617(2) 0.43567(7) 0.1753(2) 0.0392(6) Uani 1 1 d . . . . .
O2 O 0.3769(2) 0.32592(7) 0.3944(2) 0.0406(6) Uani 1 1 d . . . . .
O3 O 0.6495(2) 0.46807(7) 0.4898(2) 0.0394(6) Uani 1 1 d . . . . .
O4 O 0.8155(3) 0.34651(8) 0.6202(2) 0.0442(7) Uani 1 1 d . . . . .
O5 O 0.4535(3) 0.27536(8) 0.2600(2) 0.0468(7) Uani 1 1 d . . . . .
O6 O 0.8200(2) 0.33068(7) 0.4161(2) 0.0407(6) Uani 1 1 d . . . . .
O7 O 0.4588(2) 0.41716(8) 0.1132(2) 0.0412(6) Uani 1 1 d . . . . .
O8 O 0.7689(2) 0.48511(8) 0.3413(2) 0.0403(6) Uani 1 1 d . . . . .
O9 O 0.5548(3) 0.51215(8) 0.3220(2) 0.0445(7) Uani 1 1 d . . . . .
O10 O 0.2943(3) 0.36224(8) 0.1011(2) 0.0433(7) Uani 1 1 d . . . . .
O11 O 0.5442(3) 0.27129(8) 0.4708(2) 0.0472(7) Uani 1 1 d . . . . .
O12 O 0.9308(3) 0.39345(8) 0.5202(2) 0.0426(6) Uani 1 1 d . . . . .
O13 O 0.6220(2) 0.34662(7) 0.4581(2) 0.0381(6) Uani 1 1 d . . . . .
O14 O 0.7133(2) 0.41000(7) 0.38487(19) 0.0372(6) Uani 1 1 d . . . . .
O15 O 0.4832(2) 0.43387(7) 0.3121(2) 0.0378(6) Uani 1 1 d . . . . .
O16 O 0.4827(2) 0.35548(7) 0.26320(19) 0.0390(6) Uani 1 1 d . . . . .
N1 N 0.2731(3) 0.37633(9) 0.2976(2) 0.0365(7) Uani 1 1 d . . . . .
N2 N 0.7424(3) 0.41836(9) 0.5961(2) 0.0367(7) Uani 1 1 d . . . . .
N3 N 0.6706(3) 0.29291(8) 0.3189(2) 0.0382(7) Uani 1 1 d . . . . .
N4 N 0.6155(3) 0.45692(8) 0.1824(2) 0.0348(7) Uani 1 1 d . . . . .
N5 N 0.5372(3) 0.57605(10) 0.3599(3) 0.0432(8) Uani 1 1 d . . . . .
N6 N 1.0693(3) 0.43403(10) 0.4995(3) 0.0460(8) Uani 1 1 d . . . . .
N7 N 0.6113(4) 0.24776(11) 0.6324(3) 0.0547(10) Uani 1 1 d . . . . .
N8 N 0.2305(3) 0.34635(11) -0.0659(3) 0.0526(9) Uani 1 1 d . . . . .
C1 C 0.1634(4) 0.42564(11) 0.1914(3) 0.0379(9) Uani 1 1 d . . . . .
C2 C 0.0585(4) 0.44364(11) 0.1462(3) 0.0422(9) Uani 1 1 d . . . . .
H2 H 0.053630 0.464412 0.098749 0.051 Uiso 1 1 calc R U . . .
C3 C -0.0399(4) 0.43131(12) 0.1701(3) 0.0442(10) Uani 1 1 d . . . . .
H3 H -0.110910 0.443941 0.138260 0.053 Uiso 1 1 calc R U . . .
C4 C -0.0372(4) 0.40168(13) 0.2379(3) 0.0446(10) Uani 1 1 d . . . . .
H4 H -0.105351 0.394095 0.253247 0.054 Uiso 1 1 calc R U . . .
C5 C 0.0680(4) 0.38224(11) 0.2852(3) 0.0398(9) Uani 1 1 d . . . . .
C6 C 0.1671(4) 0.39380(11) 0.2598(3) 0.0390(9) Uani 1 1 d . . . . .
C7 C 0.0818(4) 0.35118(12) 0.3563(3) 0.0452(10) Uani 1 1 d . . . . .
H7 H 0.018988 0.343039 0.379359 0.054 Uiso 1 1 calc R U . . .
C8 C 0.1849(4) 0.33305(11) 0.3914(3) 0.0406(9) Uani 1 1 d . . . . .
H8 H 0.193189 0.311717 0.437740 0.049 Uiso 1 1 calc R U . . .
C9 C 0.2813(4) 0.34541(11) 0.3600(3) 0.0378(9) Uani 1 1 d . . . . .
C10 C 0.7020(4) 0.45499(11) 0.5814(3) 0.0374(9) Uani 1 1 d . . . . .
C11 C 0.7142(4) 0.48139(11) 0.6658(3) 0.0418(9) Uani 1 1 d . . . . .
H11 H 0.683945 0.507273 0.653742 0.050 Uiso 1 1 calc R U . . .
C12 C 0.7677(4) 0.46979(12) 0.7610(3) 0.0448(10) Uani 1 1 d . . . . .
H12 H 0.774997 0.487505 0.816150 0.054 Uiso 1 1 calc R U . . .
C13 C 0.8133(4) 0.43156(13) 0.7804(3) 0.0467(10) Uani 1 1 d . . . . .
C14 C 0.7983(4) 0.40684(11) 0.6948(3) 0.0413(9) Uani 1 1 d . . . . .
C15 C 0.8380(4) 0.36753(12) 0.7058(3) 0.0444(10) Uani 1 1 d . . . . .
C16 C 0.8948(4) 0.35349(14) 0.8015(3) 0.0521(11) Uani 1 1 d . . . . .
H16 H 0.922401 0.327212 0.810091 0.063 Uiso 1 1 calc R U . . .
C17 C 0.9117(5) 0.37861(14) 0.8868(3) 0.0569(12) Uani 1 1 d . . . . .
H17 H 0.952420 0.368894 0.952431 0.068 Uiso 1 1 calc R U . . .
C18 C 0.8717(5) 0.41620(14) 0.8784(3) 0.0539(12) Uani 1 1 d . . . . .
H18 H 0.882761 0.432068 0.937562 0.065 Uiso 1 1 calc R U . . .
C19 C 0.5192(4) 0.25443(11) 0.2167(3) 0.0424(9) Uani 1 1 d . . . . .
C20 C 0.4784(4) 0.22562(12) 0.1439(3) 0.0508(11) Uani 1 1 d . . . . .
H20 H 0.398376 0.220481 0.119487 0.061 Uiso 1 1 calc R U . . .
C21 C 0.5551(5) 0.20405(12) 0.1063(3) 0.0517(11) Uani 1 1 d . . . . .
H21 H 0.526559 0.184061 0.056943 0.062 Uiso 1 1 calc R U . . .
C22 C 0.6697(5) 0.21131(12) 0.1392(4) 0.0532(12) Uani 1 1 d . . . . .
H22 H 0.720019 0.196367 0.112259 0.064 Uiso 1 1 calc R U . . .
C23 C 0.7154(4) 0.24046(11) 0.2124(3) 0.0447(10) Uani 1 1 d . . . . .
C24 C 0.6371(4) 0.26230(10) 0.2491(3) 0.0396(9) Uani 1 1 d . . . . .
C25 C 0.7822(4) 0.30094(11) 0.3545(3) 0.0386(9) Uani 1 1 d . . . . .
C26 C 0.8656(4) 0.27726(11) 0.3276(3) 0.0447(10) Uani 1 1 d . . . . .
H26 H 0.944984 0.281575 0.360145 0.054 Uiso 1 1 calc R U . . .
C27 C 0.8327(4) 0.24866(12) 0.2561(3) 0.0440(10) Uani 1 1 d . . . . .
H27 H 0.888836 0.234165 0.235519 0.053 Uiso 1 1 calc R U . . .
C28 C 0.5388(4) 0.44079(11) 0.1025(3) 0.0373(9) Uani 1 1 d . . . . .
C29 C 0.5394(4) 0.44879(12) 0.0009(3) 0.0430(10) Uani 1 1 d . . . . .
H29 H 0.484544 0.436438 -0.054438 0.052 Uiso 1 1 calc R U . . .
C30 C 0.6169(4) 0.47368(12) -0.0179(3) 0.0443(10) Uani 1 1 d . . . . .
H30 H 0.616171 0.479046 -0.086086 0.053 Uiso 1 1 calc R U . . .
C31 C 0.6996(4) 0.49187(11) 0.0650(3) 0.0405(9) Uani 1 1 d . . . . .
C32 C 0.6956(4) 0.48198(10) 0.1634(3) 0.0375(8) Uani 1 1 d . . . . .
C33 C 0.7769(4) 0.49725(10) 0.2507(3) 0.0397(9) Uani 1 1 d . . . . .
C34 C 0.8606(4) 0.52235(11) 0.2384(3) 0.0450(10) Uani 1 1 d . . . . .
H34 H 0.916300 0.532655 0.296590 0.054 Uiso 1 1 calc R U . . .
C35 C 0.8639(4) 0.53283(12) 0.1395(3) 0.0484(10) Uani 1 1 d . . . . .
H35 H 0.921616 0.550367 0.132124 0.058 Uiso 1 1 calc R U . . .
C36 C 0.7857(4) 0.51825(12) 0.0545(3) 0.0460(10) Uani 1 1 d . . . . .
H36 H 0.788982 0.525720 -0.011407 0.055 Uiso 1 1 calc R U . . .
C37 C 0.2630(4) 0.37153(12) 0.0099(3) 0.0479(10) Uani 1 1 d . . . . .
H37 H 0.262532 0.398682 -0.006459 0.057 Uiso 1 1 calc R U . . .
C38 C 0.2306(6) 0.30458(14) -0.0472(4) 0.0702(16) Uani 1 1 d . . . . .
H38A H 0.260866 0.299597 0.026228 0.105 Uiso 1 1 calc R U . . .
H38B H 0.279081 0.291338 -0.082968 0.105 Uiso 1 1 calc R U . . .
H38C H 0.152042 0.294466 -0.072149 0.105 Uiso 1 1 calc R U . . .
C39 C 0.2029(6) 0.35932(18) -0.1718(4) 0.0722(15) Uani 1 1 d . . . . .
H39A H 0.208175 0.388039 -0.173904 0.108 Uiso 1 1 calc R U . . .
H39B H 0.124775 0.351031 -0.208687 0.108 Uiso 1 1 calc R U . . .
H39C H 0.257327 0.347608 -0.203807 0.108 Uiso 1 1 calc R U . . .
C40 C 0.6025(4) 0.27491(12) 0.5621(4) 0.0491(11) Uani 1 1 d . . . . .
H40 H 0.643180 0.298829 0.581952 0.059 Uiso 1 1 calc R U . . .
C41 C 0.5488(6) 0.21055(14) 0.6112(5) 0.0733(16) Uani 1 1 d . . . . .
H41A H 0.495468 0.208752 0.652444 0.110 Uiso 1 1 calc R U . . .
H41B H 0.603399 0.188654 0.628177 0.110 Uiso 1 1 calc R U . . .
H41C H 0.505699 0.209285 0.538647 0.110 Uiso 1 1 calc R U . . .
C42 C 0.6839(5) 0.25445(18) 0.7380(4) 0.0756(16) Uani 1 1 d . . . . .
H42A H 0.746904 0.235346 0.754900 0.113 Uiso 1 1 calc R U . . .
H42B H 0.637568 0.251297 0.785120 0.113 Uiso 1 1 calc R U . . .
H42C H 0.715509 0.281133 0.743995 0.113 Uiso 1 1 calc R U . . .
C43 C 0.9618(4) 0.42255(12) 0.4795(3) 0.0425(10) Uani 1 1 d . . . . .
H43 H 0.904625 0.437239 0.431313 0.051 Uiso 1 1 calc R U . . .
C44 C 1.1621(4) 0.41238(14) 0.5702(4) 0.0564(12) Uani 1 1 d . . . . .
H44A H 1.129807 0.392756 0.606423 0.085 Uiso 1 1 calc R U . . .
H44B H 1.210660 0.430662 0.619604 0.085 Uiso 1 1 calc R U . . .
H44C H 1.208324 0.399157 0.532290 0.085 Uiso 1 1 calc R U . . .
C45 C 1.1005(5) 0.46647(15) 0.4438(4) 0.0604(13) Uani 1 1 d . . . . .
H45A H 1.150445 0.456785 0.404399 0.091 Uiso 1 1 calc R U . . .
H45B H 1.141283 0.486574 0.492075 0.091 Uiso 1 1 calc R U . . .
H45C H 1.030936 0.477903 0.397281 0.091 Uiso 1 1 calc R U . . .
C46 C 0.5553(4) 0.53876(11) 0.3847(3) 0.0440(10) Uani 1 1 d . . . . .
H46 H 0.569513 0.531696 0.454408 0.053 Uiso 1 1 calc R U . . .
C47 C 0.5166(6) 0.58819(15) 0.2552(4) 0.0715(16) Uani 1 1 d . . . . .
H47A H 0.548907 0.568656 0.218748 0.107 Uiso 1 1 calc R U . . .
H47B H 0.553089 0.613725 0.253138 0.107 Uiso 1 1 calc R U . . .
H47C H 0.433732 0.590427 0.222519 0.107 Uiso 1 1 calc R U . . .
C48 C 0.5354(5) 0.60598(13) 0.4345(4) 0.0537(11) Uani 1 1 d . . . . .
H48A H 0.459812 0.618630 0.416070 0.080 Uiso 1 1 calc R U . . .
H48B H 0.594473 0.625714 0.435945 0.080 Uiso 1 1 calc R U . . .
H48C H 0.550674 0.593858 0.502034 0.080 Uiso 1 1 calc R U . . .

loop_
_atom_site_aniso_label
_atom_site_aniso_U_11
_atom_site_aniso_U_22
_atom_site_aniso_U_33
_atom_site_aniso_U_23
_atom_site_aniso_U_13
_atom_site_aniso_U_12
Ti1 0.0337(4) 0.0362(3) 0.0369(4) -0.0010(3) 0.0081(3) 0.0005(3)
Ti2 0.0342(4) 0.0355(3) 0.0412(4) -0.0015(3) 0.0099(3) -0.0011(3)
Ti3 0.0321(4) 0.0389(3) 0.0343(4) -0.0003(3) 0.0088(3) -0.0029(3)
Ti4 0.0334(4) 0.0352(3) 0.0354(4) -0.0014(2) 0.0101(3) -0.0019(3)
O1 0.0339(16) 0.0426(13) 0.0401(15) 0.0041(10) 0.0092(12) -0.0005(12)
O2 0.0362(16) 0.0417(13) 0.0428(15) 0.0039(11) 0.0100(13) 0.0009(12)
O3 0.0401(16) 0.0403(13) 0.0367(14) -0.0017(10) 0.0094(12) -0.0008(12)
O4 0.0482(18) 0.0436(14) 0.0383(15) 0.0013(11) 0.0085(13) 0.0037(12)
O5 0.0375(17) 0.0463(14) 0.0570(18) -0.0114(12) 0.0145(14) -0.0061(13)
O6 0.0327(15) 0.0422(13) 0.0468(16) -0.0056(11) 0.0113(13) -0.0004(12)
O7 0.0376(16) 0.0488(14) 0.0359(14) -0.0023(11) 0.0084(12) -0.0084(13)
O8 0.0365(16) 0.0451(14) 0.0392(15) 0.0000(11) 0.0106(12) -0.0043(12)
O9 0.0466(18) 0.0432(14) 0.0419(15) -0.0047(11) 0.0102(13) 0.0034(13)
O10 0.0438(17) 0.0466(14) 0.0381(16) -0.0016(11) 0.0097(13) -0.0051(13)
O11 0.0473(19) 0.0404(14) 0.0541(19) 0.0069(12) 0.0153(15) 0.0024(13)
O12 0.0394(17) 0.0432(14) 0.0442(16) -0.0019(11) 0.0108(13) 0.0001(12)
O13 0.0396(16) 0.0376(12) 0.0389(14) -0.0013(10) 0.0141(12) -0.0006(11)
O14 0.0354(16) 0.0391(13) 0.0355(14) 0.0000(10) 0.0077(12) -0.0001(11)
O15 0.0356(16) 0.0409(13) 0.0375(14) -0.0032(10) 0.0114(12) -0.0030(11)
O16 0.0371(16) 0.0432(13) 0.0369(14) -0.0004(10) 0.0110(12) -0.0007(12)
N1 0.0333(19) 0.0378(15) 0.0384(17) -0.0016(12) 0.0104(15) -0.0016(14)
N2 0.0331(19) 0.0407(15) 0.0346(17) -0.0011(12) 0.0073(14) -0.0026(14)
N3 0.037(2) 0.0343(15) 0.0427(18) -0.0050(12) 0.0102(15) -0.0010(14)
N4 0.0343(19) 0.0357(14) 0.0359(17) 0.0017(12) 0.0125(15) -0.0005(13)
N5 0.038(2) 0.0447(17) 0.046(2) -0.0044(14) 0.0116(16) -0.0019(15)
N6 0.037(2) 0.0525(19) 0.047(2) -0.0071(15) 0.0100(17) -0.0064(16)
N7 0.052(2) 0.054(2) 0.062(2) 0.0156(17) 0.021(2) 0.0049(18)
N8 0.050(2) 0.061(2) 0.046(2) -0.0114(16) 0.0117(18) -0.0070(18)
C1 0.035(2) 0.0427(19) 0.037(2) -0.0043(15) 0.0105(18) 0.0010(17)
C2 0.042(3) 0.0428(19) 0.040(2) 0.0006(15) 0.0096(19) 0.0000(18)
C3 0.033(2) 0.054(2) 0.041(2) -0.0057(17) 0.0039(19) 0.0038(18)
C4 0.029(2) 0.059(2) 0.047(2) -0.0069(18) 0.0117(19) -0.0045(19)
C5 0.035(2) 0.0433(19) 0.042(2) -0.0079(16) 0.0122(18) -0.0032(17)
C6 0.038(2) 0.0401(18) 0.039(2) -0.0104(15) 0.0129(19) -0.0024(17)
C7 0.044(3) 0.050(2) 0.047(2) -0.0051(17) 0.021(2) -0.0067(19)
C8 0.041(2) 0.0415(19) 0.041(2) -0.0012(15) 0.0148(19) -0.0032(18)
C9 0.035(2) 0.0399(18) 0.039(2) -0.0051(15) 0.0116(18) -0.0063(17)
C10 0.033(2) 0.0412(19) 0.038(2) -0.0034(15) 0.0106(18) -0.0041(16)
C11 0.047(3) 0.0405(19) 0.038(2) -0.0065(15) 0.0136(19) -0.0063(18)
C12 0.048(3) 0.050(2) 0.039(2) -0.0111(17) 0.016(2) -0.0100(19)
C13 0.045(3) 0.055(2) 0.039(2) -0.0011(17) 0.011(2) -0.012(2)
C14 0.036(2) 0.048(2) 0.038(2) -0.0032(16) 0.0076(18) -0.0069(18)
C15 0.036(2) 0.052(2) 0.042(2) 0.0035(17) 0.0051(19) -0.0037(18)
C16 0.052(3) 0.059(2) 0.041(2) 0.0036(18) 0.007(2) -0.003(2)
C17 0.057(3) 0.073(3) 0.034(2) 0.0060(19) 0.003(2) -0.003(2)
C18 0.061(3) 0.066(3) 0.033(2) -0.0029(18) 0.010(2) -0.008(2)
C19 0.047(3) 0.0392(19) 0.043(2) -0.0018(16) 0.016(2) 0.0006(18)
C20 0.053(3) 0.048(2) 0.048(2) -0.0030(18) 0.008(2) -0.007(2)
C21 0.067(3) 0.047(2) 0.039(2) -0.0081(17) 0.012(2) -0.003(2)
C22 0.067(4) 0.047(2) 0.050(3) -0.0081(18) 0.026(2) 0.002(2)
C23 0.048(3) 0.043(2) 0.045(2) 0.0007(16) 0.016(2) 0.0022(19)
C24 0.042(2) 0.0358(18) 0.042(2) -0.0015(15) 0.0125(19) -0.0019(17)
C25 0.038(2) 0.0355(17) 0.044(2) 0.0004(15) 0.0138(19) -0.0007(17)
C26 0.040(3) 0.043(2) 0.054(3) -0.0011(17) 0.019(2) -0.0005(18)
C27 0.045(3) 0.045(2) 0.047(2) -0.0014(17) 0.021(2) 0.0063(18)
C28 0.035(2) 0.0435(19) 0.036(2) -0.0008(15) 0.0135(18) 0.0008(17)
C29 0.044(3) 0.051(2) 0.034(2) -0.0014(16) 0.0115(19) -0.0009(19)
C30 0.043(3) 0.055(2) 0.038(2) 0.0082(17) 0.018(2) 0.002(2)
C31 0.034(2) 0.0420(19) 0.045(2) 0.0058(16) 0.0102(18) 0.0029(17)
C32 0.037(2) 0.0375(18) 0.039(2) 0.0017(15) 0.0125(18) 0.0031(16)
C33 0.040(2) 0.0346(17) 0.048(2) -0.0008(15) 0.0178(19) 0.0028(17)
C34 0.041(3) 0.0405(19) 0.050(2) 0.0008(16) 0.009(2) 0.0005(18)
C35 0.045(3) 0.048(2) 0.056(3) 0.0086(18) 0.021(2) -0.004(2)
C36 0.044(3) 0.047(2) 0.049(2) 0.0117(18) 0.017(2) 0.0039(19)
C37 0.045(3) 0.044(2) 0.050(3) -0.0049(17) 0.008(2) -0.0029(19)
C38 0.102(5) 0.055(3) 0.062(3) -0.017(2) 0.039(3) -0.023(3)
C39 0.075(4) 0.093(4) 0.039(3) -0.007(2) 0.002(3) -0.005(3)
C40 0.047(3) 0.043(2) 0.060(3) 0.0119(18) 0.020(2) 0.0079(19)
C41 0.095(5) 0.050(3) 0.085(4) 0.017(2) 0.043(4) 0.001(3)
C42 0.059(4) 0.090(4) 0.070(4) 0.030(3) 0.007(3) 0.006(3)
C43 0.040(3) 0.045(2) 0.040(2) -0.0054(16) 0.0069(19) 0.0011(18)
C44 0.031(3) 0.065(3) 0.068(3) -0.015(2) 0.007(2) 0.002(2)
C45 0.064(3) 0.069(3) 0.050(3) -0.007(2) 0.019(2) -0.028(3)
C46 0.038(2) 0.043(2) 0.052(2) -0.0012(17) 0.014(2) 0.0008(18)
C47 0.105(5) 0.054(3) 0.054(3) 0.004(2) 0.020(3) -0.004(3)
C48 0.058(3) 0.052(2) 0.053(3) -0.0118(19) 0.020(2) -0.002(2)

loop_
_atom_type_symbol
_atom_type_description
_atom_type_scat_dispersion_real
_atom_type_scat_dispersion_imag
_atom_type_scat_source
C C 0.0181 0.0091 'International Tables Vol C Tables 4.2.6.8 and 6.1.1.4'
H H 0.0000 0.0000 'International Tables Vol C Tables 4.2.6.8 and 6.1.1.4'
N N 0.0311 0.0180 'International Tables Vol C Tables 4.2.6.8 and 6.1.1.4'
O O 0.0492 0.0322 'International Tables Vol C Tables 4.2.6.8 and 6.1.1.4'
Ti Ti 0.2191 1.8069 'International Tables Vol C Tables 4.2.6.8 and 6.1.1.4'

loop_
_geom_angle_atom_site_label_1
_geom_angle_atom_site_label_2
_geom_angle_atom_site_label_3
_geom_angle
_geom_angle_site_symmetry_1
_geom_angle_site_symmetry_3
_geom_angle_publ_flag
O4 Ti1 O6 94.99(12) . . ?
O4 Ti1 O12 82.83(12) . . ?
O4 Ti1 N2 75.52(11) . . ?
O6 Ti1 O12 81.25(11) . . ?
O6 Ti1 N2 161.13(12) . . ?
O12 Ti1 N2 81.39(11) . . ?
O13 Ti1 O4 94.94(13) . . ?
O13 Ti1 O6 93.37(12) . . ?
O13 Ti1 O12 173.95(11) . . ?
O13 Ti1 O14 97.40(12) . . ?
O13 Ti1 N2 103.55(12) . . ?
O14 Ti1 O4 158.91(11) . . ?
O14 Ti1 O6 101.26(12) . . ?
O14 Ti1 O12 86.42(11) . . ?
O14 Ti1 N2 84.98(11) . . ?
O2 Ti2 O11 82.28(11) . . ?
O2 Ti2 N3 165.92(11) . . ?
O5 Ti2 O2 95.61(12) . . ?
O5 Ti2 O11 84.18(12) . . ?
O5 Ti2 N3 76.33(12) . . ?
O11 Ti2 N3 85.40(12) . . ?
O13 Ti2 O2 100.08(12) . . ?
O13 Ti2 O5 158.94(13) . . ?
O13 Ti2 O11 84.10(11) . . ?
O13 Ti2 N3 85.34(12) . . ?
O16 Ti2 O2 93.66(12) . . ?
O16 Ti2 O5 96.23(13) . . ?
O16 Ti2 O11 175.94(13) . . ?
O16 Ti2 O13 96.69(12) . . ?
O16 Ti2 N3 98.63(13) . . ?
O1 Ti3 O10 82.98(11) . . ?
O1 Ti3 N1 76.35(12) . . ?
O7 Ti3 O1 93.35(12) . . ?
O7 Ti3 O10 81.48(11) . . ?
O7 Ti3 N1 158.94(12) . . ?
O10 Ti3 N1 79.07(11) . . ?
O15 Ti3 O1 97.08(12) . . ?
O15 Ti3 O7 94.23(12) . . ?
O15 Ti3 O10 175.71(12) . . ?
O15 Ti3 O16 98.41(12) . . ?
O15 Ti3 N1 105.13(12) . . ?
O16 Ti3 O1 159.41(12) . . ?
O16 Ti3 O7 98.94(12) . . ?
O16 Ti3 O10 82.59(11) . . ?
O16 Ti3 N1 86.54(12) . . ?
O3 Ti4 O8 94.57(11) . . ?
O3 Ti4 O9 81.41(11) . . ?
O3 Ti4 N4 162.43(11) . . ?
O8 Ti4 O9 80.28(11) . . ?
O8 Ti4 N4 75.76(11) . . ?
O9 Ti4 N4 82.50(11) . . ?
O14 Ti4 O3 93.22(12) . . ?
O14 Ti4 O8 94.44(12) . . ?
O14 Ti4 O9 172.09(12) . . ?
O14 Ti4 O15 100.75(12) . . ?
O14 Ti4 N4 102.02(12) . . ?
O15 Ti4 O3 99.37(12) . . ?
O15 Ti4 O8 158.69(12) . . ?
O15 Ti4 O9 85.93(11) . . ?
O15 Ti4 N4 86.44(12) . . ?
C1 O1 Ti3 120.1(2) . . ?
C9 O2 Ti2 136.8(3) . . ?
C10 O3 Ti4 137.9(2) . . ?
C15 O4 Ti1 122.3(2) . . ?
C19 O5 Ti2 122.0(3) . . ?
C25 O6 Ti1 137.2(3) . . ?
C28 O7 Ti3 137.1(2) . . ?
C33 O8 Ti4 120.3(3) . . ?
C46 O9 Ti4 128.7(3) . . ?
C37 O10 Ti3 123.1(3) . . ?
C40 O11 Ti2 125.4(3) . . ?
C43 O12 Ti1 126.4(3) . . ?
Ti1 O13 Ti2 142.24(16) . . ?
Ti4 O14 Ti1 144.41(16) . . ?
Ti3 O15 Ti4 138.78(16) . . ?
Ti2 O16 Ti3 144.52(17) . . ?
C6 N1 Ti3 110.3(2) . . ?
C9 N1 Ti3 131.2(3) . . ?
C9 N1 C6 117.8(3) . . ?
C10 N2 Ti1 132.1(3) . . ?
C10 N2 C14 117.9(3) . . ?
C14 N2 Ti1 109.6(2) . . ?
C24 N3 Ti2 109.3(3) . . ?
C25 N3 Ti2 132.6(3) . . ?
C25 N3 C24 118.0(3) . . ?
C28 N4 Ti4 131.2(3) . . ?
C28 N4 C32 117.8(3) . . ?
C32 N4 Ti4 111.0(2) . . ?
C46 N5 C47 120.1(4) . . ?
C46 N5 C48 122.1(4) . . ?
C47 N5 C48 117.9(4) . . ?
C43 N6 C44 121.3(4) . . ?
C43 N6 C45 120.8(4) . . ?
C45 N6 C44 117.5(4) . . ?
C40 N7 C41 122.4(4) . . ?
C40 N7 C42 120.4(4) . . ?
C41 N7 C42 117.2(4) . . ?
C37 N8 C38 121.1(4) . . ?
C37 N8 C39 121.2(4) . . ?
C38 N8 C39 117.5(4) . . ?
O1 C1 C2 124.8(4) . . ?
O1 C1 C6 116.7(4) . . ?
C2 C1 C6 118.5(4) . . ?
C1 C2 H2 119.9 . . ?
C1 C2 C3 120.2(4) . . ?
C3 C2 H2 119.9 . . ?
C2 C3 H3 119.0 . . ?
C4 C3 C2 122.0(4) . . ?
C4 C3 H3 119.0 . . ?
C3 C4 H4 120.2 . . ?
C3 C4 C5 119.7(4) . . ?
C5 C4 H4 120.2 . . ?
C6 C5 C4 118.8(4) . . ?
C6 C5 C7 116.2(4) . . ?
C7 C5 C4 125.0(4) . . ?
N1 C6 C1 114.9(4) . . ?
N1 C6 C5 124.3(4) . . ?
C5 C6 C1 120.8(4) . . ?
C5 C7 H7 120.1 . . ?
C8 C7 C5 119.7(4) . . ?
C8 C7 H7 120.1 . . ?
C7 C8 H8 119.4 . . ?
C7 C8 C9 121.2(4) . . ?
C9 C8 H8 119.4 . . ?
O2 C9 N1 121.5(4) . . ?
O2 C9 C8 117.9(4) . . ?
N1 C9 C8 120.6(4) . . ?
O3 C10 N2 121.2(3) . . ?
O3 C10 C11 117.7(3) . . ?
N2 C10 C11 121.0(4) . . ?
C10 C11 H11 119.8 . . ?
C12 C11 C10 120.5(4) . . ?
C12 C11 H11 119.8 . . ?
C11 C12 H12 119.7 . . ?
C11 C12 C13 120.6(4) . . ?
C13 C12 H12 119.7 . . ?
C12 C13 C14 116.4(4) . . ?
C12 C13 C18 125.3(4) . . ?
C14 C13 C18 118.3(4) . . ?
N2 C14 C13 123.5(4) . . ?
N2 C14 C15 115.3(3) . . ?
C13 C14 C15 121.2(4) . . ?
O4 C15 C14 115.9(4) . . ?
O4 C15 C16 124.7(4) . . ?
C16 C15 C14 119.4(4) . . ?
C15 C16 H16 120.4 . . ?
C15 C16 C17 119.3(4) . . ?
C17 C16 H16 120.4 . . ?
C16 C17 H17 118.8 . . ?
C18 C17 C16 122.4(4) . . ?
C18 C17 H17 118.8 . . ?
C13 C18 H18 120.2 . . ?
C17 C18 C13 119.5(4) . . ?
C17 C18 H18 120.2 . . ?
O5 C19 C20 124.4(4) . . ?
O5 C19 C24 116.8(3) . . ?
C20 C19 C24 118.9(4) . . ?
C19 C20 H20 120.0 . . ?
C19 C20 C21 120.0(5) . . ?
C21 C20 H20 120.0 . . ?
C20 C21 H21 119.6 . . ?
C22 C21 C20 120.9(4) . . ?
C22 C21 H21 119.6 . . ?
C21 C22 H22 119.3 . . ?
C21 C22 C23 121.4(4) . . ?
C23 C22 H22 119.3 . . ?
C22 C23 C24 117.2(4) . . ?
C22 C23 C27 125.8(4) . . ?
C27 C23 C24 116.9(4) . . ?
N3 C24 C19 115.4(4) . . ?
N3 C24 C23 123.0(4) . . ?
C19 C24 C23 121.6(4) . . ?
O6 C25 N3 121.6(4) . . ?
O6 C25 C26 117.3(4) . . ?
N3 C25 C26 121.1(4) . . ?
C25 C26 H26 119.7 . . ?
C27 C26 C25 120.6(4) . . ?
C27 C26 H26 119.7 . . ?
C23 C27 H27 120.0 . . ?
C26 C27 C23 120.0(4) . . ?
C26 C27 H27 120.0 . . ?
O7 C28 N4 122.0(3) . . ?
O7 C28 C29 116.5(4) . . ?
N4 C28 C29 121.5(4) . . ?
C28 C29 H29 119.6 . . ?
C30 C29 C28 120.8(4) . . ?
C30 C29 H29 119.6 . . ?
C29 C30 H30 120.2 . . ?
C29 C30 C31 119.6(4) . . ?
C31 C30 H30 120.2 . . ?
C32 C31 C30 116.6(4) . . ?
C32 C31 C36 118.9(4) . . ?
C36 C31 C30 124.5(4) . . ?
N4 C32 C31 123.7(4) . . ?
N4 C32 C33 115.4(3) . . ?
C31 C32 C33 120.9(4) . . ?
O8 C33 C32 116.7(4) . . ?
O8 C33 C34 124.2(4) . . ?
C34 C33 C32 119.1(4) . . ?
C33 C34 H34 119.9 . . ?
C33 C34 C35 120.2(4) . . ?
C35 C34 H34 119.9 . . ?
C34 C35 H35 119.3 . . ?
C36 C35 C34 121.3(4) . . ?
C36 C35 H35 119.3 . . ?
C31 C36 H36 120.2 . . ?
C35 C36 C31 119.6(4) . . ?
C35 C36 H36 120.2 . . ?
O10 C37 N8 124.4(4) . . ?
O10 C37 H37 117.8 . . ?
N8 C37 H37 117.8 . . ?
N8 C38 H38A 109.5 . . ?
N8 C38 H38B 109.5 . . ?
N8 C38 H38C 109.5 . . ?
H38A C38 H38B 109.5 . . ?
H38A C38 H38C 109.5 . . ?
H38B C38 H38C 109.5 . . ?
N8 C39 H39A 109.5 . . ?
N8 C39 H39B 109.5 . . ?
N8 C39 H39C 109.5 . . ?
H39A C39 H39B 109.5 . . ?
H39A C39 H39C 109.5 . . ?
H39B C39 H39C 109.5 . . ?
O11 C40 N7 124.3(4) . . ?
O11 C40 H40 117.9 . . ?
N7 C40 H40 117.9 . . ?
N7 C41 H41A 109.5 . . ?
N7 C41 H41B 109.5 . . ?
N7 C41 H41C 109.5 . . ?
H41A C41 H41B 109.5 . . ?
H41A C41 H41C 109.5 . . ?
H41B C41 H41C 109.5 . . ?
N7 C42 H42A 109.5 . . ?
N7 C42 H42B 109.5 . . ?
N7 C42 H42C 109.5 . . ?
H42A C42 H42B 109.5 . . ?
H42A C42 H42C 109.5 . . ?
H42B C42 H42C 109.5 . . ?
O12 C43 N6 123.7(4) . . ?
O12 C43 H43 118.2 . . ?
N6 C43 H43 118.2 . . ?
N6 C44 H44A 109.5 . . ?
N6 C44 H44B 109.5 . . ?
N6 C44 H44C 109.5 . . ?
H44A C44 H44B 109.5 . . ?
H44A C44 H44C 109.5 . . ?
H44B C44 H44C 109.5 . . ?
N6 C45 H45A 109.5 . . ?
N6 C45 H45B 109.5 . . ?
N6 C45 H45C 109.5 . . ?
H45A C45 H45B 109.5 . . ?
H45A C45 H45C 109.5 . . ?
H45B C45 H45C 109.5 . . ?
O9 C46 N5 123.7(4) . . ?
O9 C46 H46 118.2 . . ?
N5 C46 H46 118.2 . . ?
N5 C47 H47A 109.5 . . ?
N5 C47 H47B 109.5 . . ?
N5 C47 H47C 109.5 . . ?
H47A C47 H47B 109.5 . . ?
H47A C47 H47C 109.5 . . ?
H47B C47 H47C 109.5 . . ?
N5 C48 H48A 109.5 . . ?
N5 C48 H48B 109.5 . . ?
N5 C48 H48C 109.5 . . ?
H48A C48 H48B 109.5 . . ?
H48A C48 H48C 109.5 . . ?
H48B C48 H48C 109.5 . . ?

loop_
_geom_bond_atom_site_label_1
_geom_bond_atom_site_label_2
_geom_bond_distance
_geom_bond_site_symmetry_2
_geom_bond_publ_flag
Ti1 O4 1.942(3) . ?
Ti1 O6 1.942(3) . ?
Ti1 O12 2.194(3) . ?
Ti1 O13 1.753(3) . ?
Ti1 O14 1.900(3) . ?
Ti1 N2 2.265(3) . ?
Ti2 O2 1.937(3) . ?
Ti2 O5 1.934(3) . ?
Ti2 O11 2.201(3) . ?
Ti2 O13 1.899(3) . ?
Ti2 O16 1.753(3) . ?
Ti2 N3 2.253(3) . ?
Ti3 O1 1.968(3) . ?
Ti3 O7 1.937(3) . ?
Ti3 O10 2.202(3) . ?
Ti3 O15 1.763(3) . ?
Ti3 O16 1.867(3) . ?
Ti3 N1 2.228(3) . ?
Ti4 O3 1.939(3) . ?
Ti4 O8 1.988(3) . ?
Ti4 O9 2.199(3) . ?
Ti4 O14 1.757(3) . ?
Ti4 O15 1.886(3) . ?
Ti4 N4 2.239(3) . ?
O1 C1 1.324(5) . ?
O2 C9 1.303(5) . ?
O3 C10 1.309(5) . ?
O4 C15 1.333(5) . ?
O5 C19 1.332(5) . ?
O6 C25 1.312(5) . ?
O7 C28 1.304(5) . ?
O8 C33 1.338(5) . ?
O9 C46 1.248(5) . ?
O10 C37 1.237(5) . ?
O11 C40 1.251(6) . ?
O12 C43 1.248(5) . ?
N1 C6 1.377(5) . ?
N1 C9 1.341(5) . ?
N2 C10 1.333(5) . ?
N2 C14 1.381(5) . ?
N3 C24 1.392(5) . ?
N3 C25 1.331(5) . ?
N4 C28 1.332(5) . ?
N4 C32 1.376(5) . ?
N5 C46 1.315(5) . ?
N5 C47 1.443(6) . ?
N5 C48 1.448(5) . ?
N6 C43 1.316(6) . ?
N6 C44 1.456(6) . ?
N6 C45 1.454(6) . ?
N7 C40 1.316(5) . ?
N7 C41 1.461(7) . ?
N7 C42 1.477(7) . ?
N8 C37 1.316(5) . ?
N8 C38 1.444(6) . ?
N8 C39 1.458(6) . ?
C1 C2 1.389(6) . ?
C1 C6 1.425(6) . ?
C2 H2 0.9500 . ?
C2 C3 1.396(6) . ?
C3 H3 0.9500 . ?
C3 C4 1.364(6) . ?
C4 H4 0.9500 . ?
C4 C5 1.420(6) . ?
C5 C6 1.406(6) . ?
C5 C7 1.413(6) . ?
C7 H7 0.9500 . ?
C7 C8 1.355(6) . ?
C8 H8 0.9500 . ?
C8 C9 1.426(6) . ?
C10 C11 1.437(5) . ?
C11 H11 0.9500 . ?
C11 C12 1.337(6) . ?
C12 H12 0.9500 . ?
C12 C13 1.409(6) . ?
C13 C14 1.411(6) . ?
C13 C18 1.423(6) . ?
C14 C15 1.415(6) . ?
C15 C16 1.377(6) . ?
C16 H16 0.9500 . ?
C16 C17 1.414(7) . ?
C17 H17 0.9500 . ?
C17 C18 1.361(7) . ?
C18 H18 0.9500 . ?
C19 C20 1.383(6) . ?
C19 C24 1.400(6) . ?
C20 H20 0.9500 . ?
C20 C21 1.399(7) . ?
C21 H21 0.9500 . ?
C21 C22 1.359(7) . ?
C22 H22 0.9500 . ?
C22 C23 1.404(6) . ?
C23 C24 1.413(6) . ?
C23 C27 1.406(6) . ?
C25 C26 1.427(6) . ?
C26 H26 0.9500 . ?
C26 C27 1.356(6) . ?
C27 H27 0.9500 . ?
C28 C29 1.421(6) . ?
C29 H29 0.9500 . ?
C29 C30 1.347(6) . ?
C30 H30 0.9500 . ?
C30 C31 1.421(6) . ?
C31 C32 1.404(6) . ?
C31 C36 1.420(6) . ?
C32 C33 1.411(6) . ?
C33 C34 1.377(6) . ?
C34 H34 0.9500 . ?
C34 C35 1.413(6) . ?
C35 H35 0.9500 . ?
C35 C36 1.365(6) . ?
C36 H36 0.9500 . ?
C37 H37 0.9500 . ?
C38 H38A 0.9800 . ?
C38 H38B 0.9800 . ?
C38 H38C 0.9800 . ?
C39 H39A 0.9800 . ?
C39 H39B 0.9800 . ?
C39 H39C 0.9800 . ?
C40 H40 0.9500 . ?
C41 H41A 0.9800 . ?
C41 H41B 0.9800 . ?
C41 H41C 0.9800 . ?
C42 H42A 0.9800 . ?
C42 H42B 0.9800 . ?
C42 H42C 0.9800 . ?
C43 H43 0.9500 . ?
C44 H44A 0.9800 . ?
C44 H44B 0.9800 . ?
C44 H44C 0.9800 . ?
C45 H45A 0.9800 . ?
C45 H45B 0.9800 . ?
C45 H45C 0.9800 . ?
C46 H46 0.9500 . ?
C47 H47A 0.9800 . ?
C47 H47B 0.9800 . ?
C47 H47C 0.9800 . ?
C48 H48A 0.9800 . ?
C48 H48B 0.9800 . ?
C48 H48C 0.9800 . ?

loop_
_geom_torsion_atom_site_label_1
_geom_torsion_atom_site_label_2
_geom_torsion_atom_site_label_3
_geom_torsion_atom_site_label_4
_geom_torsion
_geom_torsion_site_symmetry_1
_geom_torsion_site_symmetry_2
_geom_torsion_site_symmetry_3
_geom_torsion_site_symmetry_4
_geom_torsion_publ_flag
Ti1 O4 C15 C14 10.1(5) . . . . ?
Ti1 O4 C15 C16 -170.6(4) . . . . ?
Ti1 O6 C25 N3 4.6(6) . . . . ?
Ti1 O6 C25 C26 -174.9(3) . . . . ?
Ti1 O12 C43 N6 -176.5(3) . . . . ?
Ti1 N2 C10 O3 6.8(6) . . . . ?
Ti1 N2 C10 C11 -173.6(3) . . . . ?
Ti1 N2 C14 C13 174.8(3) . . . . ?
Ti1 N2 C14 C15 -6.8(4) . . . . ?
Ti2 O2 C9 N1 -22.3(6) . . . . ?
Ti2 O2 C9 C8 158.2(3) . . . . ?
Ti2 O5 C19 C20 -175.5(3) . . . . ?
Ti2 O5 C19 C24 5.2(5) . . . . ?
Ti2 O11 C40 N7 174.3(3) . . . . ?
Ti2 N3 C24 C19 0.8(4) . . . . ?
Ti2 N3 C24 C23 -179.4(3) . . . . ?
Ti2 N3 C25 O6 -7.2(6) . . . . ?
Ti2 N3 C25 C26 172.3(3) . . . . ?
Ti3 O1 C1 C2 -167.6(3) . . . . ?
Ti3 O1 C1 C6 12.0(4) . . . . ?
Ti3 O7 C28 N4 11.2(6) . . . . ?
Ti3 O7 C28 C29 -168.2(3) . . . . ?
Ti3 O10 C37 N8 160.5(4) . . . . ?
Ti3 N1 C6 C1 -6.2(4) . . . . ?
Ti3 N1 C6 C5 174.2(3) . . . . ?
Ti3 N1 C9 O2 6.4(5) . . . . ?
Ti3 N1 C9 C8 -174.1(3) . . . . ?
Ti4 O3 C10 N2 -17.3(6) . . . . ?
Ti4 O3 C10 C11 163.1(3) . . . . ?
Ti4 O8 C33 C32 -8.8(4) . . . . ?
Ti4 O8 C33 C34 173.2(3) . . . . ?
Ti4 O9 C46 N5 158.3(3) . . . . ?
Ti4 N4 C28 O7 -3.1(6) . . . . ?
Ti4 N4 C28 C29 176.3(3) . . . . ?
Ti4 N4 C32 C31 -175.7(3) . . . . ?
Ti4 N4 C32 C33 5.2(4) . . . . ?
O1 Ti3 O15 Ti4 -132.3(2) . . . . ?
O1 Ti3 O16 Ti2 -60.3(5) . . . . ?
O1 C1 C2 C3 -178.6(4) . . . . ?
O1 C1 C6 N1 -2.5(5) . . . . ?
O1 C1 C6 C5 177.0(3) . . . . ?
O2 Ti2 O13 Ti1 -158.7(2) . . . . ?
O2 Ti2 O16 Ti3 20.4(3) . . . . ?
O3 Ti4 O14 Ti1 27.6(3) . . . . ?
O3 Ti4 O15 Ti3 -156.1(2) . . . . ?
O3 C10 C11 C12 -179.6(4) . . . . ?
O4 Ti1 O13 Ti2 -132.5(2) . . . . ?
O4 C15 C16 C17 -178.9(4) . . . . ?
O5 Ti2 O13 Ti1 63.8(5) . . . . ?
O5 Ti2 O16 Ti3 116.4(3) . . . . ?
O5 C19 C20 C21 -177.2(4) . . . . ?
O5 C19 C24 N3 -3.6(5) . . . . ?
O5 C19 C24 C23 176.6(4) . . . . ?
O6 Ti1 O13 Ti2 -37.2(3) . . . . ?
O6 C25 C26 C27 -173.0(4) . . . . ?
O7 Ti3 O15 Ti4 -38.4(2) . . . . ?
O7 Ti3 O16 Ti2 173.8(3) . . . . ?
O7 C28 C29 C30 178.2(4) . . . . ?
O8 Ti4 O14 Ti1 122.4(3) . . . . ?
O8 Ti4 O15 Ti3 73.7(4) . . . . ?
O8 C33 C34 C35 178.5(4) . . . . ?
O9 Ti4 O15 Ti3 123.3(2) . . . . ?
O10 Ti3 O16 Ti2 -106.1(3) . . . . ?
O11 Ti2 O13 Ti1 120.3(3) . . . . ?
O13 Ti2 O16 Ti3 -80.2(3) . . . . ?
O14 Ti1 O13 Ti2 64.6(3) . . . . ?
O14 Ti4 O15 Ti3 -61.0(2) . . . . ?
O15 Ti3 O16 Ti2 78.1(3) . . . . ?
O15 Ti4 O14 Ti1 -72.6(3) . . . . ?
O16 Ti2 O13 Ti1 -63.7(3) . . . . ?
O16 Ti3 O15 Ti4 61.3(2) . . . . ?
N1 Ti3 O15 Ti4 150.0(2) . . . . ?
N1 Ti3 O16 Ti2 -26.7(3) . . . . ?
N2 Ti1 O13 Ti2 151.2(2) . . . . ?
N2 C10 C11 C12 0.8(6) . . . . ?
N2 C14 C15 O4 -0.7(6) . . . . ?
N2 C14 C15 C16 179.9(4) . . . . ?
N3 Ti2 O13 Ti1 34.5(2) . . . . ?
N3 Ti2 O16 Ti3 -166.5(3) . . . . ?
N3 C25 C26 C27 7.5(6) . . . . ?
N4 Ti4 O14 Ti1 -161.2(3) . . . . ?
N4 Ti4 O15 Ti3 40.6(2) . . . . ?
N4 C28 C29 C30 -1.2(6) . . . . ?
N4 C32 C33 O8 1.5(5) . . . . ?
N4 C32 C33 C34 179.5(3) . . . . ?
C1 C2 C3 C4 0.2(6) . . . . ?
C2 C1 C6 N1 177.0(3) . . . . ?
C2 C1 C6 C5 -3.4(5) . . . . ?
C2 C3 C4 C5 -0.7(6) . . . . ?
C3 C4 C5 C6 -0.8(6) . . . . ?
C3 C4 C5 C7 -179.9(4) . . . . ?
C4 C5 C6 N1 -177.6(3) . . . . ?
C4 C5 C6 C1 2.9(5) . . . . ?
C4 C5 C7 C8 175.6(4) . . . . ?
C5 C7 C8 C9 1.7(6) . . . . ?
C6 N1 C9 O2 176.1(3) . . . . ?
C6 N1 C9 C8 -4.4(5) . . . . ?
C6 C1 C2 C3 1.8(6) . . . . ?
C6 C5 C7 C8 -3.5(6) . . . . ?
C7 C5 C6 N1 1.5(5) . . . . ?
C7 C5 C6 C1 -178.0(3) . . . . ?
C7 C8 C9 O2 -178.0(4) . . . . ?
C7 C8 C9 N1 2.4(6) . . . . ?
C9 N1 C6 C1 -178.0(3) . . . . ?
C9 N1 C6 C5 2.4(5) . . . . ?
C10 N2 C14 C13 0.8(6) . . . . ?
C10 N2 C14 C15 179.2(4) . . . . ?
C10 C11 C12 C13 0.1(7) . . . . ?
C11 C12 C13 C14 -0.5(6) . . . . ?
C11 C12 C13 C18 180.0(5) . . . . ?
C12 C13 C14 N2 0.0(6) . . . . ?
C12 C13 C14 C15 -178.3(4) . . . . ?
C12 C13 C18 C17 179.9(5) . . . . ?
C13 C14 C15 O4 177.7(4) . . . . ?
C13 C14 C15 C16 -1.6(7) . . . . ?
C14 N2 C10 O3 179.2(4) . . . . ?
C14 N2 C10 C11 -1.2(6) . . . . ?
C14 C13 C18 C17 0.4(7) . . . . ?
C14 C15 C16 C17 0.4(7) . . . . ?
C15 C16 C17 C18 1.3(8) . . . . ?
C16 C17 C18 C13 -1.7(8) . . . . ?
C18 C13 C14 N2 179.6(4) . . . . ?
C18 C13 C14 C15 1.3(7) . . . . ?
C19 C20 C21 C22 -0.9(7) . . . . ?
C20 C19 C24 N3 177.1(4) . . . . ?
C20 C19 C24 C23 -2.7(6) . . . . ?
C20 C21 C22 C23 0.3(7) . . . . ?
C21 C22 C23 C24 -0.9(6) . . . . ?
C21 C22 C23 C27 175.9(4) . . . . ?
C22 C23 C24 N3 -177.6(4) . . . . ?
C22 C23 C24 C19 2.1(6) . . . . ?
C22 C23 C27 C26 -178.8(4) . . . . ?
C24 N3 C25 O6 176.3(3) . . . . ?
C24 N3 C25 C26 -4.2(5) . . . . ?
C24 C19 C20 C21 2.0(6) . . . . ?
C24 C23 C27 C26 -2.0(6) . . . . ?
C25 N3 C24 C19 178.1(4) . . . . ?
C25 N3 C24 C23 -2.1(6) . . . . ?
C25 C26 C27 C23 -4.0(6) . . . . ?
C27 C23 C24 N3 5.3(6) . . . . ?
C27 C23 C24 C19 -175.0(4) . . . . ?
C28 N4 C32 C31 1.0(6) . . . . ?
C28 N4 C32 C33 -178.1(3) . . . . ?
C28 C29 C30 C31 0.6(6) . . . . ?
C29 C30 C31 C32 0.8(6) . . . . ?
C29 C30 C31 C36 179.4(4) . . . . ?
C30 C31 C32 N4 -1.6(6) . . . . ?
C30 C31 C32 C33 177.4(4) . . . . ?
C30 C31 C36 C35 -177.4(4) . . . . ?
C31 C32 C33 O8 -177.7(3) . . . . ?
C31 C32 C33 C34 0.4(6) . . . . ?
C32 N4 C28 O7 -179.0(3) . . . . ?
C32 N4 C28 C29 0.4(6) . . . . ?
C32 C31 C36 C35 1.2(6) . . . . ?
C32 C33 C34 C35 0.6(6) . . . . ?
C33 C34 C35 C36 -0.6(6) . . . . ?
C34 C35 C36 C31 -0.3(6) . . . . ?
C36 C31 C32 N4 179.7(4) . . . . ?
C36 C31 C32 C33 -1.3(6) . . . . ?
C38 N8 C37 O10 -1.0(8) . . . . ?
C39 N8 C37 O10 -175.4(5) . . . . ?
C41 N7 C40 O11 -2.5(7) . . . . ?
C42 N7 C40 O11 179.0(5) . . . . ?
C44 N6 C43 O12 1.8(6) . . . . ?
C45 N6 C43 O12 175.4(4) . . . . ?
C47 N5 C46 O9 -0.7(7) . . . . ?
C48 N5 C46 O9 178.3(4) . . . . ?

loop_
_smtbx_masks_void_nr
_smtbx_masks_void_average_x
_smtbx_masks_void_average_y
_smtbx_masks_void_average_z
_smtbx_masks_void_volume
_smtbx_masks_void_count_electrons
_smtbx_masks_void_content
1 -0.771 0.250 -0.452 398.5 59.3 ?
2 -0.502 0.750 0.179 398.5 59.4 ?
